data_4026804
loop_
_publ_author_name
'Zhi-Hua Chen'
'Zhi-Min Chen'
'Yong-Qiang Zhang'
'Yong-Qiang Tu'
'Fu-Min Zhang'

_publ_section_title
;
 Total Synthesis of (\+-)-Maistemonine, (\+-)-Stemonamide, and
 (\+-)-Isomaistemonine
;
_journal_name_full 'Journal of Organic Chemistry'
_journal_page_first 10173
_journal_page_last 10186
_journal_paper_doi 10.1021/jo202042x
_journal_volume 76
_journal_year 2011
_chemical_formula_sum 'C16 H23 N O2'
_chemical_formula_weight 261.35
_chemical_name_systematic
; 
 ? 
;
_space_group_IT_number 14
_symmetry_cell_setting monoclinic
_symmetry_space_group_name_Hall '-P 2ybc'
_symmetry_space_group_name_H-M 'P 1 21/c 1'
_atom_sites_solution_hydrogens geom
_atom_sites_solution_primary direct
_atom_sites_solution_secondary difmap
_audit_creation_method SHELXL-97
_cell_angle_alpha 90.00
_cell_angle_beta 114.350(7)
_cell_angle_gamma 90.00
_cell_formula_units_Z 4
_cell_length_a 12.247(7)
_cell_length_b 9.209(5)
_cell_length_c 13.959(8)
_cell_measurement_reflns_used 930
_cell_measurement_temperature 296(2)
_cell_measurement_theta_max 23.62
_cell_measurement_theta_min 2.73
_cell_volume 1434.3(14)
_computing_cell_refinement 'Bruker SAINT'
_computing_data_collection 'Bruker APEX2'
_computing_data_reduction 'Bruker SAINT'
_computing_molecular_graphics 'Bruker SHELXTL'
_computing_publication_material 'Bruker SHELXTL'
_computing_structure_refinement 'SHELXL-97 (Sheldrick, 2008)'
_computing_structure_solution 'SHELXS-97 (Sheldrick, 2008)'
_diffrn_ambient_temperature 296(2)
_diffrn_measured_fraction_theta_full 0.970
_diffrn_measured_fraction_theta_max 0.970
_diffrn_measurement_device_type 'Bruker APEX-II CCD'
_diffrn_measurement_method '\f and \w scans'
_diffrn_radiation_monochromator graphite
_diffrn_radiation_source 'fine-focus sealed tube'
_diffrn_radiation_type MoK\a
_diffrn_radiation_wavelength 0.71073
_diffrn_reflns_av_R_equivalents 0.0636
_diffrn_reflns_av_sigmaI/netI 0.0725
_diffrn_reflns_limit_h_max 13
_diffrn_reflns_limit_h_min -9
_diffrn_reflns_limit_k_max 10
_diffrn_reflns_limit_k_min -10
_diffrn_reflns_limit_l_max 14
_diffrn_reflns_limit_l_min -15
_diffrn_reflns_number 5839
_diffrn_reflns_theta_full 23.71
_diffrn_reflns_theta_max 23.71
_diffrn_reflns_theta_min 2.73
_exptl_absorpt_coefficient_mu 0.079
_exptl_absorpt_correction_T_max 0.9875
_exptl_absorpt_correction_T_min 0.9821
_exptl_absorpt_correction_type multi-scan
_exptl_absorpt_process_details SADABS
_exptl_crystal_colour colorless
_exptl_crystal_density_diffrn 1.210
_exptl_crystal_description block
_exptl_crystal_F_000 568
_exptl_crystal_size_max 0.23
_exptl_crystal_size_mid 0.22
_exptl_crystal_size_min 0.16
_refine_diff_density_max 0.148
_refine_diff_density_min -0.145
_refine_diff_density_rms 0.032
_refine_ls_extinction_method none
_refine_ls_goodness_of_fit_ref 0.982
_refine_ls_hydrogen_treatment constr
_refine_ls_matrix_type full
_refine_ls_number_parameters 174
_refine_ls_number_reflns 2108
_refine_ls_number_restraints 0
_refine_ls_restrained_S_all 0.982
_refine_ls_R_factor_all 0.1086
_refine_ls_R_factor_gt 0.0557
_refine_ls_shift/su_max 0.000
_refine_ls_shift/su_mean 0.000
_refine_ls_structure_factor_coef Fsqd
_refine_ls_weighting_details 'calc w=1/[\s^2^(Fo^2^)+(0.0534P)^2^+0.0000P] where P=(Fo^2^+2Fc^2^)/3'
_refine_ls_weighting_scheme calc
_refine_ls_wR_factor_gt 0.1061
_refine_ls_wR_factor_ref 0.1260
_reflns_number_gt 1196
_reflns_number_total 2108
_reflns_threshold_expression >2sigma(I)
_cod_data_source_file jo202042x_si_003.cif
_cod_data_source_block p21c
_cod_database_code 4026804

loop_
_symmetry_equiv_pos_as_xyz
'x, y, z'
'-x, y+1/2, -z+1/2'
'-x, -y, -z'
'x, -y-1/2, z-1/2'

loop_
_atom_site_label
_atom_site_type_symbol
_atom_site_fract_x
_atom_site_fract_y
_atom_site_fract_z
_atom_site_U_iso_or_equiv
_atom_site_adp_type
_atom_site_occupancy
_atom_site_symmetry_multiplicity
_atom_site_calc_flag
_atom_site_refinement_flags
C1 C 0.7464(3) 0.2727(3) 0.8622(2) 0.0429(7) Uani 1 1 d .
C2 C 0.8751(3) 0.3108(3) 0.8882(2) 0.0599(9) Uani 1 1 d .
H2A H 0.9243 0.2257 0.9174 0.072 Uiso 1 1 calc R
H2B H 0.9004 0.3855 0.9419 0.072 Uiso 1 1 calc R
C3 C 0.8982(3) 0.3643(3) 0.7947(3) 0.0672(10) Uani 1 1 d .
H3A H 0.8348 0.4313 0.7543 0.081 Uiso 1 1 calc R
H3B H 0.9730 0.4179 0.8212 0.081 Uiso 1 1 calc R
C4 C 0.9048(3) 0.2464(3) 0.7218(3) 0.0650(9) Uani 1 1 d .
H4A H 0.9293 0.2902 0.6706 0.078 Uiso 1 1 calc R
H4B H 0.9666 0.1779 0.7627 0.078 Uiso 1 1 calc R
C5 C 0.7900(3) 0.1632(3) 0.6634(2) 0.0517(8) Uani 1 1 d .
H5 H 0.8056 0.0935 0.6174 0.062 Uiso 1 1 calc R
C6 C 0.7378(2) 0.0775(3) 0.7294(2) 0.0411(7) Uani 1 1 d .
C7 C 0.6248(3) -0.0039(3) 0.6559(2) 0.0518(8) Uani 1 1 d .
H7A H 0.6275 -0.0217 0.5885 0.062 Uiso 1 1 calc R
H7B H 0.6185 -0.0965 0.6864 0.062 Uiso 1 1 calc R
C8 C 0.5192(3) 0.0918(3) 0.6425(2) 0.0520(8) Uani 1 1 d .
H8A H 0.4468 0.0349 0.6246 0.062 Uiso 1 1 calc R
H8B H 0.5056 0.1644 0.5884 0.062 Uiso 1 1 calc R
C9 C 0.5576(2) 0.1618(3) 0.7502(2) 0.0454(8) Uani 1 1 d .
H9 H 0.5230 0.2594 0.7417 0.055 Uiso 1 1 calc R
C10 C 0.5191(3) 0.0769(3) 0.8200(2) 0.0489(8) Uani 1 1 d .
C11 C 0.4768(3) 0.0088(3) 0.8664(3) 0.0644(10) Uani 1 1 d .
H11 H 0.4430 -0.0456 0.9034 0.077 Uiso 1 1 calc R
C12 C 0.8331(3) -0.0316(3) 0.8003(2) 0.0504(8) Uani 1 1 d .
H12A H 0.8568 -0.0916 0.7550 0.060 Uiso 1 1 calc R
H12B H 0.9031 0.0237 0.8448 0.060 Uiso 1 1 calc R
C13 C 0.8010(3) -0.1317(3) 0.8703(2) 0.0471(8) Uani 1 1 d .
C14 C 0.8082(3) -0.0715(3) 0.9714(2) 0.0582(9) Uani 1 1 d .
H14A H 0.7547 0.0114 0.9556 0.070 Uiso 1 1 calc R
H14B H 0.8890 -0.0356 1.0104 0.070 Uiso 1 1 calc R
C15 C 0.7782(3) -0.1720(4) 1.0426(3) 0.0812(11) Uani 1 1 d .
H15A H 0.6953 -0.1993 1.0089 0.122 Uiso 1 1 calc R
H15B H 0.7929 -0.1233 1.1076 0.122 Uiso 1 1 calc R
H15C H 0.8274 -0.2574 1.0566 0.122 Uiso 1 1 calc R
C16 C 0.7751(3) -0.2701(4) 0.8441(3) 0.0790(11) Uani 1 1 d .
H16A H 0.7607 -0.3330 0.8897 0.095 Uiso 1 1 calc R
H16B H 0.7714 -0.3042 0.7801 0.095 Uiso 1 1 calc R
N1 N 0.6889(2) 0.1739(2) 0.78754(17) 0.0388(6) Uani 1 1 d .
O1 O 0.7013(2) 0.2625(2) 0.59707(16) 0.0658(7) Uani 1 1 d .
H1 H 0.6849 0.2432 0.5353 0.099 Uiso 1 1 calc R
O2 O 0.69311(18) 0.3357(2) 0.90841(15) 0.0556(6) Uani 1 1 d .

loop_
_atom_site_aniso_label
_atom_site_aniso_U_11
_atom_site_aniso_U_22
_atom_site_aniso_U_33
_atom_site_aniso_U_23
_atom_site_aniso_U_13
_atom_site_aniso_U_12
C1 0.053(2) 0.0408(17) 0.0328(18) 0.0071(15) 0.0157(17) 0.0072(16)
C2 0.056(2) 0.062(2) 0.057(2) -0.0083(16) 0.0196(18) -0.0096(17)
C3 0.071(2) 0.062(2) 0.076(3) -0.0013(19) 0.037(2) -0.0140(19)
C4 0.067(2) 0.075(2) 0.067(2) 0.006(2) 0.042(2) -0.009(2)
C5 0.062(2) 0.0540(19) 0.0445(19) 0.0015(16) 0.0268(18) 0.0066(19)
C6 0.0446(19) 0.0430(17) 0.0371(17) -0.0030(14) 0.0182(15) 0.0032(15)
C7 0.059(2) 0.0539(19) 0.0390(18) -0.0088(15) 0.0164(16) -0.0009(17)
C8 0.047(2) 0.0593(19) 0.044(2) -0.0010(15) 0.0124(16) -0.0034(17)
C9 0.044(2) 0.0498(18) 0.0431(19) 0.0020(14) 0.0183(16) 0.0063(15)
C10 0.048(2) 0.0513(19) 0.048(2) -0.0025(16) 0.0208(18) 0.0003(16)
C11 0.069(2) 0.070(2) 0.064(2) 0.0021(18) 0.037(2) -0.007(2)
C12 0.053(2) 0.0496(18) 0.054(2) -0.0015(15) 0.0274(17) 0.0039(16)
C13 0.0413(19) 0.049(2) 0.0467(19) 0.0062(15) 0.0135(15) 0.0093(16)
C14 0.054(2) 0.067(2) 0.047(2) 0.0086(17) 0.0142(17) 0.0078(17)
C15 0.092(3) 0.093(3) 0.059(2) 0.016(2) 0.031(2) 0.004(2)
C16 0.107(3) 0.056(2) 0.076(3) 0.002(2) 0.040(2) 0.000(2)
N1 0.0390(15) 0.0424(14) 0.0351(14) -0.0040(12) 0.0153(12) -0.0003(12)
O1 0.0870(17) 0.0703(14) 0.0494(13) 0.0118(13) 0.0377(13) 0.0170(14)
O2 0.0711(15) 0.0563(13) 0.0442(13) -0.0037(10) 0.0286(12) 0.0081(12)

loop_
_atom_type_symbol
_atom_type_description
_atom_type_scat_dispersion_real
_atom_type_scat_dispersion_imag
_atom_type_scat_source
C C 0.0033 0.0016 'International Tables Vol C Tables 4.2.6.8 and 6.1.1.4'
H H 0.0000 0.0000 'International Tables Vol C Tables 4.2.6.8 and 6.1.1.4'
N N 0.0061 0.0033 'International Tables Vol C Tables 4.2.6.8 and 6.1.1.4'
O O 0.0106 0.0060 'International Tables Vol C Tables 4.2.6.8 and 6.1.1.4'

loop_
_geom_angle_atom_site_label_1
_geom_angle_atom_site_label_2
_geom_angle_atom_site_label_3
_geom_angle
O2 C1 N1 120.1(3)
O2 C1 C2 119.4(3)
N1 C1 C2 120.4(3)
C1 C2 C3 114.4(3)
C1 C2 H2A 108.7
C3 C2 H2A 108.7
C1 C2 H2B 108.7
C3 C2 H2B 108.7
H2A C2 H2B 107.6
C4 C3 C2 115.1(3)
C4 C3 H3A 108.5
C2 C3 H3A 108.5
C4 C3 H3B 108.5
C2 C3 H3B 108.5
H3A C3 H3B 107.5
C5 C4 C3 115.5(2)
C5 C4 H4A 108.4
C3 C4 H4A 108.4
C5 C4 H4B 108.4
C3 C4 H4B 108.4
H4A C4 H4B 107.5
O1 C5 C4 108.3(3)
O1 C5 C6 108.9(2)
C4 C5 C6 117.4(2)
O1 C5 H5 107.3
C4 C5 H5 107.3
C6 C5 H5 107.3
N1 C6 C7 101.6(2)
N1 C6 C5 112.4(2)
C7 C6 C5 109.4(2)
N1 C6 C12 114.0(2)
C7 C6 C12 110.1(2)
C5 C6 C12 109.0(2)
C8 C7 C6 106.7(2)
C8 C7 H7A 110.4
C6 C7 H7A 110.4
C8 C7 H7B 110.4
C6 C7 H7B 110.4
H7A C7 H7B 108.6
C7 C8 C9 103.0(2)
C7 C8 H8A 111.2
C9 C8 H8A 111.2
C7 C8 H8B 111.2
C9 C8 H8B 111.2
H8A C8 H8B 109.1
C10 C9 N1 114.0(2)
C10 C9 C8 112.1(3)
N1 C9 C8 103.2(2)
C10 C9 H9 109.1
N1 C9 H9 109.1
C8 C9 H9 109.1
C11 C10 C9 172.7(3)
C10 C11 H11 180.0
C13 C12 C6 118.8(2)
C13 C12 H12A 107.6
C6 C12 H12A 107.6
C13 C12 H12B 107.6
C6 C12 H12B 107.6
H12A C12 H12B 107.0
C16 C13 C14 122.3(3)
C16 C13 C12 120.3(3)
C14 C13 C12 117.3(3)
C13 C14 C15 117.5(3)
C13 C14 H14A 107.9
C15 C14 H14A 107.9
C13 C14 H14B 107.9
C15 C14 H14B 107.9
H14A C14 H14B 107.2
C14 C15 H15A 109.5
C14 C15 H15B 109.5
H15A C15 H15B 109.5
C14 C15 H15C 109.5
H15A C15 H15C 109.5
H15B C15 H15C 109.5
C13 C16 H16A 120.0
C13 C16 H16B 120.0
H16A C16 H16B 120.0
C1 N1 C9 118.1(2)
C1 N1 C6 128.9(2)
C9 N1 C6 112.9(2)
C5 O1 H1 109.5

loop_
_geom_bond_atom_site_label_1
_geom_bond_atom_site_label_2
_geom_bond_distance
C1 O2 1.236(3)
C1 N1 1.344(3)
C1 C2 1.506(4)
C2 C3 1.526(4)
C2 H2A 0.9700
C2 H2B 0.9700
C3 C4 1.513(4)
C3 H3A 0.9700
C3 H3B 0.9700
C4 C5 1.511(4)
C4 H4A 0.9700
C4 H4B 0.9700
C5 O1 1.430(3)
C5 C6 1.539(4)
C5 H5 0.9800
C6 N1 1.486(3)
C6 C7 1.536(4)
C6 C12 1.548(4)
C7 C8 1.512(4)
C7 H7A 0.9700
C7 H7B 0.9700
C8 C9 1.521(4)
C8 H8A 0.9700
C8 H8B 0.9700
C9 C10 1.469(4)
C9 N1 1.476(3)
C9 H9 0.9800
C10 C11 1.166(4)
C11 H11 0.9300
C12 C13 1.508(3)
C12 H12A 0.9700
C12 H12B 0.9700
C13 C16 1.329(4)
C13 C14 1.484(4)
C14 C15 1.510(4)
C14 H14A 0.9700
C14 H14B 0.9700
C15 H15A 0.9600
C15 H15B 0.9600
C15 H15C 0.9600
C16 H16A 0.9300
C16 H16B 0.9300
O1 H1 0.8200

loop_
_geom_torsion_atom_site_label_1
_geom_torsion_atom_site_label_2
_geom_torsion_atom_site_label_3
_geom_torsion_atom_site_label_4
_geom_torsion
O2 C1 C2 C3 -121.6(3)
N1 C1 C2 C3 56.7(4)
C1 C2 C3 C4 -78.6(4)
C2 C3 C4 C5 65.1(4)
C3 C4 C5 O1 62.4(3)
C3 C4 C5 C6 -61.3(4)
O1 C5 C6 N1 -53.3(3)
C4 C5 C6 N1 70.2(3)
O1 C5 C6 C7 58.8(3)
C4 C5 C6 C7 -177.7(2)
O1 C5 C6 C12 179.3(2)
C4 C5 C6 C12 -57.2(3)
N1 C6 C7 C8 24.2(3)
C5 C6 C7 C8 -94.8(3)
C12 C6 C7 C8 145.3(2)
C6 C7 C8 C9 -35.7(3)
C7 C8 C9 C10 -90.9(3)
C7 C8 C9 N1 32.2(3)
N1 C9 C10 C11 -164(2)
C8 C9 C10 C11 -47(3)
N1 C6 C12 C13 55.3(3)
C7 C6 C12 C13 -58.1(3)
C5 C6 C12 C13 -178.2(2)
C6 C12 C13 C16 103.2(3)
C6 C12 C13 C14 -81.0(3)
C16 C13 C14 C15 -3.2(4)
C12 C13 C14 C15 -179.0(3)
O2 C1 N1 C9 10.4(4)
C2 C1 N1 C9 -167.9(2)
O2 C1 N1 C6 -174.2(2)
C2 C1 N1 C6 7.5(4)
C10 C9 N1 C1 -80.3(3)
C8 C9 N1 C1 157.9(2)
C10 C9 N1 C6 103.6(3)
C8 C9 N1 C6 -18.3(3)
C7 C6 N1 C1 -179.0(2)
C5 C6 N1 C1 -62.1(3)
C12 C6 N1 C1 62.6(3)
C7 C6 N1 C9 -3.3(3)
C5 C6 N1 C9 113.5(3)
C12 C6 N1 C9 -121.7(2)
